data_4120734
loop_
_publ_author_name
'Gyeongshin Choi'
'Hayato Tsurugi'
'Kazushi Mashima'

_publ_section_title
;
 Hemilabile N-Xylyl-N'-methylperimidine Carbene Iridium Complexes as
 Catalysts for C-H Activation and Dehydrogenative Silylation: Dual Role of
 N-Xylyl Moiety for ortho-C-H Bond Activation and Reductive Bond Cleavage
;
_journal_name_full 'Journal of the American Chemical Society'
_journal_page_first 13149
_journal_page_last 13161
_journal_paper_doi 10.1021/ja406519u
_journal_volume 135
_journal_year 2013
_chemical_formula_moiety 'C40 H39 Cl Ir N3 Si'
_chemical_formula_sum 'C40 H39 Cl Ir N3 Si'
_chemical_formula_weight 817.50
_chemical_name_common 11d-Cl
_chemical_name_systematic
; 
 ? 
;
_space_group_IT_number 14
_symmetry_cell_setting monoclinic
_symmetry_Int_Tables_number 14
_symmetry_space_group_name_Hall '-P 2yn'
_symmetry_space_group_name_H-M 'P 1 21/n 1'
_atom_sites_solution_hydrogens geom
_atom_sites_solution_primary direct
_atom_sites_solution_secondary difmap
_audit_creation_method SHELXL-97
_cell_angle_alpha 90.00
_cell_angle_beta 117.4670(10)
_cell_angle_gamma 90.00
_cell_formula_units_Z 8
_cell_length_a 20.6430(8)
_cell_length_b 17.7074(7)
_cell_length_c 20.7596(7)
_cell_measurement_reflns_used 60480
_cell_measurement_temperature 113(2)
_cell_measurement_theta_max 27.80
_cell_measurement_theta_min 2.99
_cell_volume 6733.0(4)
_computing_cell_refinement 'RAPID AUTO'
_computing_data_collection 'RAPID AUTO (Rigaku, ????)'
_computing_data_reduction 'RAPID AUTO'
_computing_molecular_graphics 'CrystalStructure 4.0'
_computing_publication_material 'CrystalStructure 4.0 (Rigaku, 2010)'
_computing_structure_refinement 'SHELXL97 (Sheldrick, 2008)'
_computing_structure_solution 'SIR92 (Altomare, et al., 1994)'
_diffrn_ambient_temperature 113(2)
_diffrn_measured_fraction_theta_full 0.997
_diffrn_measured_fraction_theta_max 0.997
_diffrn_radiation_monochromator graphite
_diffrn_radiation_source 'fine-focus sealed tube'
_diffrn_radiation_type MoK\a
_diffrn_radiation_wavelength 0.71075
_diffrn_reflns_av_R_equivalents 0.0726
_diffrn_reflns_av_sigmaI/netI 0.0426
_diffrn_reflns_limit_h_max 21
_diffrn_reflns_limit_h_min -21
_diffrn_reflns_limit_k_max 18
_diffrn_reflns_limit_k_min -18
_diffrn_reflns_limit_l_max 21
_diffrn_reflns_limit_l_min -21
_diffrn_reflns_number 54350
_diffrn_reflns_theta_full 21.26
_diffrn_reflns_theta_max 21.26
_diffrn_reflns_theta_min 3.03
_exptl_absorpt_coefficient_mu 4.115
_exptl_absorpt_correction_T_max 0.539
_exptl_absorpt_correction_T_min 0.203
_exptl_absorpt_correction_type multi-scan
_exptl_absorpt_process_details 'ABSCOR (Rigaku, 1995)'
_exptl_crystal_colour red
_exptl_crystal_density_diffrn 1.613
_exptl_crystal_description block
_exptl_crystal_F_000 3264
_exptl_crystal_size_max 0.43
_exptl_crystal_size_mid 0.34
_exptl_crystal_size_min 0.15
_refine_diff_density_max 4.889
_refine_diff_density_min -0.895
_refine_diff_density_rms 0.141
_refine_ls_extinction_method none
_refine_ls_goodness_of_fit_ref 1.076
_refine_ls_hydrogen_treatment mixed
_refine_ls_matrix_type full
_refine_ls_number_parameters 824
_refine_ls_number_reflns 7453
_refine_ls_number_restraints 0
_refine_ls_restrained_S_all 1.076
_refine_ls_R_factor_all 0.0463
_refine_ls_R_factor_gt 0.0422
_refine_ls_shift/su_max 0.001
_refine_ls_shift/su_mean 0.000
_refine_ls_structure_factor_coef Fsqd
_refine_ls_weighting_details 'calc w=1/[\s^2^(Fo^2^)+(0.0661P)^2^+23.1506P] where P=(Fo^2^+2Fc^2^)/3'
_refine_ls_weighting_scheme calc
_refine_ls_wR_factor_gt 0.1050
_refine_ls_wR_factor_ref 0.1117
_reflns_number_gt 6777
_reflns_number_total 7473
_reflns_threshold_expression >2sigma(I)
_cod_data_source_file ja406519u_si_001_14.cif
_cod_data_source_block 11d-Cl
_cod_original_cell_volume 6732.9(4)
_cod_database_code 4120734

loop_
_symmetry_equiv_pos_as_xyz
'x, y, z'
'-x+1/2, y+1/2, -z+1/2'
'-x, -y, -z'
'x-1/2, -y-1/2, z-1/2'

loop_
_atom_site_label
_atom_site_type_symbol
_atom_site_fract_x
_atom_site_fract_y
_atom_site_fract_z
_atom_site_U_iso_or_equiv
_atom_site_adp_type
_atom_site_occupancy
_atom_site_symmetry_multiplicity
_atom_site_calc_flag
_atom_site_refinement_flags
Ir1 Ir 0.240654(15) -0.035935(18) 0.766467(15) 0.02168(14) Uani 1 1 d .
Ir2 Ir -0.250550(16) -0.110156(18) 0.758019(16) 0.02268(14) Uani 1 1 d .
Cl1 Cl 0.24056(12) -0.14312(12) 0.69778(11) 0.0337(5) Uani 1 1 d .
Cl2 Cl -0.24700(12) -0.21414(12) 0.68767(11) 0.0357(5) Uani 1 1 d .
Si1 Si 0.12918(11) -0.06108(13) 0.76537(12) 0.0257(5) Uani 1 1 d .
Si2 Si -0.36039(12) -0.14184(13) 0.75737(12) 0.0260(5) Uani 1 1 d .
N1 N 0.1724(3) 0.0248(4) 0.6043(3) 0.0229(16) Uani 1 1 d .
N2 N 0.2845(3) 0.0727(4) 0.6864(3) 0.0215(15) Uani 1 1 d .
N3 N 0.2838(4) -0.0975(5) 0.8620(4) 0.050(2) Uani 1 1 d .
N4 N -0.3189(3) -0.0456(4) 0.5969(3) 0.0253(16) Uani 1 1 d .
N5 N -0.2083(3) 0.0021(4) 0.6805(3) 0.0241(16) Uani 1 1 d .
N6 N -0.2080(4) -0.1730(5) 0.8515(4) 0.051(2) Uani 1 1 d .
C1 C 0.2260(4) 0.0283(4) 0.6751(4) 0.024(2) Uani 1 1 d .
C2 C 0.1124(4) -0.0274(5) 0.5850(4) 0.030(2) Uani 1 1 d .
H2A H 0.0665 0.0008 0.5668 0.036 Uiso 1 1 calc R
H2B H 0.1196 -0.0565 0.6280 0.036 Uiso 1 1 calc R
H2C H 0.1105 -0.0620 0.5473 0.036 Uiso 1 1 calc R
C3 C 0.1726(4) 0.0679(4) 0.5468(4) 0.0229(19) Uani 1 1 d .
C4 C 0.1160(4) 0.0657(5) 0.4776(4) 0.030(2) Uani 1 1 d .
H4 H 0.0744 0.0351 0.4669 0.036 Uiso 1 1 calc R
C5 C 0.1196(5) 0.1089(5) 0.4224(4) 0.035(2) Uani 1 1 d .
H5 H 0.0795 0.1079 0.3749 0.041 Uiso 1 1 calc R
C6 C 0.1778(4) 0.1513(5) 0.4348(4) 0.032(2) Uani 1 1 d .
H6 H 0.1789 0.1793 0.3963 0.038 Uiso 1 1 calc R
C7 C 0.2382(4) 0.1544(5) 0.5055(4) 0.025(2) Uani 1 1 d .
C8 C 0.3017(4) 0.1981(5) 0.5228(4) 0.031(2) Uani 1 1 d .
H8 H 0.3047 0.2280 0.4863 0.038 Uiso 1 1 calc R
C9 C 0.3581(4) 0.1974(5) 0.5912(4) 0.032(2) Uani 1 1 d .
H9 H 0.4008 0.2258 0.6013 0.038 Uiso 1 1 calc R
C10 C 0.3552(4) 0.1557(4) 0.6473(4) 0.0250(19) Uani 1 1 d .
H10 H 0.3954 0.1556 0.6946 0.030 Uiso 1 1 calc R
C11 C 0.2934(4) 0.1153(4) 0.6326(4) 0.023(2) Uani 1 1 d .
C12 C 0.2344(4) 0.1123(4) 0.5619(4) 0.0217(19) Uani 1 1 d .
C13 C 0.3442(4) 0.0686(5) 0.7595(4) 0.0226(19) Uani 1 1 d .
C14 C 0.3779(4) 0.0005(5) 0.7850(4) 0.0215(18) Uani 1 1 d .
H14 H 0.3644 -0.0425 0.7541 0.026 Uiso 1 1 calc R
C15 C 0.4331(4) -0.0049(5) 0.8578(4) 0.0238(19) Uani 1 1 d .
C16 C 0.4533(4) 0.0594(5) 0.8999(4) 0.026(2) Uani 1 1 d .
H16 H 0.4909 0.0559 0.9485 0.031 Uiso 1 1 calc R
C17 C 0.4204(4) 0.1297(5) 0.8735(4) 0.028(2) Uani 1 1 d .
C18 C 0.3656(4) 0.1333(5) 0.8016(4) 0.024(2) Uani 1 1 d .
H18 H 0.3430 0.1802 0.7815 0.029 Uiso 1 1 calc R
C19 C 0.2546(3) 0.0476(4) 0.8392(3) 0.0023(14) Uiso 1 1 d .
C20 C 0.2900(4) 0.0284(4) 0.9108(4) 0.024(2) Uani 1 1 d .
C21 C 0.3085(4) -0.0516(5) 0.9245(4) 0.027(2) Uani 1 1 d .
C22 C 0.0924(5) -0.1575(5) 0.7309(5) 0.040(2) Uani 1 1 d .
H22A H 0.0489 -0.1666 0.7373 0.049 Uiso 1 1 calc R
H22B H 0.1296 -0.1955 0.7582 0.049 Uiso 1 1 calc R
H22C H 0.0794 -0.1611 0.6793 0.049 Uiso 1 1 calc R
C23 C 0.1326(4) -0.0558(5) 0.8564(4) 0.037(2) Uani 1 1 d .
H23A H 0.1630 -0.0969 0.8870 0.044 Uiso 1 1 calc R
H23B H 0.0831 -0.0605 0.8511 0.044 Uiso 1 1 calc R
H23C H 0.1534 -0.0071 0.8790 0.044 Uiso 1 1 calc R
C24 C 0.0479(4) 0.0051(5) 0.7082(4) 0.034(2) Uani 1 1 d .
H24A H 0.0335 -0.0045 0.6564 0.040 Uiso 1 1 calc R
H24B H 0.0062 -0.0104 0.7165 0.040 Uiso 1 1 calc R
C25 C 0.0572(4) 0.0879(5) 0.7202(5) 0.034(2) Uani 1 1 d .
C26 C 0.0677(4) 0.1356(6) 0.6720(5) 0.038(2) Uani 1 1 d .
H26 H 0.0685 0.1148 0.6302 0.045 Uiso 1 1 calc R
C27 C 0.0768(5) 0.2128(6) 0.6843(6) 0.047(3) Uani 1 1 d .
H27 H 0.0831 0.2442 0.6504 0.057 Uiso 1 1 calc R
C28 C 0.0768(5) 0.2450(6) 0.7457(6) 0.054(3) Uani 1 1 d .
H28 H 0.0845 0.2977 0.7547 0.065 Uiso 1 1 calc R
C29 C 0.0654(5) 0.1983(6) 0.7934(5) 0.044(2) Uani 1 1 d .
H29 H 0.0648 0.2192 0.8352 0.053 Uiso 1 1 calc R
C30 C 0.0549(4) 0.1218(6) 0.7802(5) 0.042(2) Uani 1 1 d .
H30 H 0.0458 0.0911 0.8127 0.050 Uiso 1 1 calc R
C31 C 0.2344(4) 0.1199(5) 0.8230(4) 0.030(2) Uani 1 1 d .
H31 H 0.2096 0.1337 0.7732 0.036 Uiso 1 1 calc R
C32 C 0.2474(4) 0.1757(5) 0.8745(5) 0.033(2) Uani 1 1 d .
H32 H 0.2321 0.2263 0.8603 0.039 Uiso 1 1 calc R
C33 C 0.2831(4) 0.1557(5) 0.9467(5) 0.036(2) Uani 1 1 d .
H33 H 0.2925 0.1922 0.9835 0.043 Uiso 1 1 calc R
C34 C 0.3047(4) 0.0823(5) 0.9645(5) 0.033(2) Uani 1 1 d .
H34 H 0.3301 0.0680 1.0141 0.039 Uiso 1 1 calc R
C35 C 0.3455(4) -0.0830(6) 0.9940(4) 0.034(2) Uani 1 1 d .
H35 H 0.3612 -0.0517 1.0357 0.040 Uiso 1 1 calc R
C36 C 0.3590(4) -0.1596(6) 1.0017(5) 0.037(2) Uani 1 1 d .
H36 H 0.3843 -0.1812 1.0488 0.044 Uiso 1 1 calc R
C37 C 0.3355(4) -0.2049(5) 0.9407(5) 0.032(2) Uani 1 1 d .
H37 H 0.3456 -0.2575 0.9465 0.039 Uiso 1 1 calc R
C38 C 0.2977(4) -0.1753(5) 0.8714(5) 0.029(2) Uani 1 1 d .
H38 H 0.2811 -0.2076 0.8304 0.034 Uiso 1 1 calc R
C39 C 0.4686(4) -0.0799(5) 0.8876(4) 0.031(2) Uani 1 1 d .
H39A H 0.4387 -0.1084 0.9046 0.037 Uiso 1 1 calc R
H39B H 0.5173 -0.0716 0.9282 0.037 Uiso 1 1 calc R
H39C H 0.4730 -0.1085 0.8494 0.037 Uiso 1 1 calc R
C40 C 0.4427(5) 0.1985(5) 0.9216(4) 0.038(2) Uani 1 1 d .
H40A H 0.4017 0.2340 0.9048 0.046 Uiso 1 1 calc R
H40B H 0.4844 0.2229 0.9196 0.046 Uiso 1 1 calc R
H40C H 0.4565 0.1834 0.9717 0.046 Uiso 1 1 calc R
C41 C -0.2661(4) -0.0438(5) 0.6681(4) 0.028(2) Uani 1 1 d .
C42 C -0.3796(4) -0.0978(5) 0.5767(4) 0.034(2) Uani 1 1 d .
H42A H -0.4252 -0.0693 0.5598 0.041 Uiso 1 1 calc R
H42B H -0.3721 -0.1283 0.6190 0.041 Uiso 1 1 calc R
H42C H -0.3823 -0.1310 0.5378 0.041 Uiso 1 1 calc R
C43 C -0.3175(4) -0.0027(5) 0.5390(4) 0.0236(19) Uani 1 1 d .
C44 C -0.3720(4) -0.0065(5) 0.4698(4) 0.032(2) Uani 1 1 d .
H44 H -0.4134 -0.0376 0.4584 0.038 Uiso 1 1 calc R
C45 C -0.3667(5) 0.0357(5) 0.4157(5) 0.035(2) Uani 1 1 d .
H45 H -0.4050 0.0325 0.3674 0.041 Uiso 1 1 calc R
C46 C -0.3095(4) 0.0804(5) 0.4295(4) 0.032(2) Uani 1 1 d .
H46 H -0.3075 0.1082 0.3913 0.039 Uiso 1 1 calc R
C47 C -0.2519(4) 0.0864(5) 0.5012(4) 0.026(2) Uani 1 1 d .
C48 C -0.1899(4) 0.1325(5) 0.5200(4) 0.032(2) Uani 1 1 d .
H48 H -0.1866 0.1630 0.4840 0.039 Uiso 1 1 calc R
C49 C -0.1348(4) 0.1338(5) 0.5893(4) 0.031(2) Uani 1 1 d .
H49 H -0.0931 0.1643 0.6006 0.038 Uiso 1 1 calc R
C50 C -0.1384(4) 0.0912(5) 0.6441(4) 0.027(2) Uani 1 1 d .
H50 H -0.0994 0.0922 0.6922 0.032 Uiso 1 1 calc R
C51 C -0.1990(4) 0.0480(4) 0.6276(4) 0.024(2) Uani 1 1 d .
C52 C -0.2561(4) 0.0436(4) 0.5567(4) 0.0225(19) Uani 1 1 d .
C53 C -0.1473(4) -0.0050(5) 0.7527(4) 0.025(2) Uani 1 1 d .
C54 C -0.1135(4) -0.0747(5) 0.7745(4) 0.0246(19) Uani 1 1 d .
H54 H -0.1284 -0.1161 0.7417 0.029 Uiso 1 1 calc R
C55 C -0.0565(4) -0.0837(5) 0.8462(4) 0.030(2) Uani 1 1 d .
C56 C -0.0350(4) -0.0209(5) 0.8902(4) 0.027(2) Uani 1 1 d .
H56 H 0.0043 -0.0259 0.9378 0.032 Uiso 1 1 calc R
C57 C -0.0679(4) 0.0497(5) 0.8686(4) 0.027(2) Uani 1 1 d .
C58 C -0.1249(4) 0.0579(5) 0.7982(4) 0.0233(19) Uani 1 1 d .
H58 H -0.1479 0.1055 0.7817 0.028 Uiso 1 1 calc R
C59 C -0.2395(3) -0.0282(4) 0.8313(3) 0.0051(15) Uiso 1 1 d .
C60 C -0.2037(4) -0.0481(4) 0.9027(4) 0.025(2) Uani 1 1 d .
C61 C -0.1845(4) -0.1286(5) 0.9152(4) 0.030(2) Uani 1 1 d .
C62 C -0.3584(4) -0.1410(5) 0.8491(4) 0.034(2) Uani 1 1 d .
H62A H -0.3252 -0.1804 0.8797 0.041 Uiso 1 1 calc R
H62B H -0.4076 -0.1504 0.8431 0.041 Uiso 1 1 calc R
H62C H -0.3414 -0.0916 0.8720 0.041 Uiso 1 1 calc R
C63 C -0.3886(5) -0.2396(5) 0.7227(5) 0.044(2) Uani 1 1 d .
H63A H -0.4356 -0.2512 0.7213 0.053 Uiso 1 1 calc R
H63B H -0.3517 -0.2755 0.7548 0.053 Uiso 1 1 calc R
H63C H -0.3932 -0.2437 0.6736 0.053 Uiso 1 1 calc R
C64 C -0.4452(4) -0.0825(5) 0.7003(4) 0.032(2) Uani 1 1 d .
H64A H -0.4566 -0.0888 0.6488 0.039 Uiso 1 1 calc R
H64B H -0.4864 -0.1045 0.7059 0.039 Uiso 1 1 calc R
C65 C -0.4438(4) 0.0005(5) 0.7148(4) 0.028(2) Uani 1 1 d .
C66 C -0.4524(4) 0.0273(5) 0.7737(5) 0.036(2) Uani 1 1 d .
H66 H -0.4602 -0.0076 0.8042 0.043 Uiso 1 1 calc R
C67 C -0.4496(5) 0.1037(5) 0.7883(5) 0.039(2) Uani 1 1 d .
H67 H -0.4553 0.1207 0.8288 0.047 Uiso 1 1 calc R
C68 C -0.4385(5) 0.1557(6) 0.7443(5) 0.047(3) Uani 1 1 d .
H68 H -0.4366 0.2083 0.7544 0.056 Uiso 1 1 calc R
C69 C -0.4303(5) 0.1297(5) 0.6856(5) 0.039(2) Uani 1 1 d .
H69 H -0.4222 0.1649 0.6555 0.046 Uiso 1 1 calc R
C70 C -0.4337(4) 0.0536(5) 0.6700(5) 0.034(2) Uani 1 1 d .
H70 H -0.4291 0.0371 0.6287 0.041 Uiso 1 1 calc R
C71 C -0.2630(5) 0.0413(5) 0.8145(5) 0.036(2) Uiso 1 1 d .
H71 H -0.2885 0.0551 0.7647 0.043 Uiso 1 1 calc R
C72 C -0.2518(4) 0.0961(5) 0.8675(5) 0.033(2) Uani 1 1 d .
H72 H -0.2701 0.1459 0.8536 0.040 Uiso 1 1 calc R
C73 C -0.2144(5) 0.0770(5) 0.9393(5) 0.037(2) Uani 1 1 d .
H73 H -0.2059 0.1131 0.9762 0.044 Uiso 1 1 calc R
C74 C -0.1894(5) 0.0041(5) 0.9565(5) 0.033(2) Uani 1 1 d .
H74 H -0.1621 -0.0103 1.0059 0.039 Uiso 1 1 calc R
C75 C -0.1499(4) -0.1626(5) 0.9846(4) 0.033(2) Uani 1 1 d .
H75 H -0.1349 -0.1327 1.0271 0.039 Uiso 1 1 calc R
C76 C -0.1383(4) -0.2397(5) 0.9900(5) 0.040(2) Uani 1 1 d .
H76 H -0.1145 -0.2629 1.0364 0.047 Uiso 1 1 calc R
C77 C -0.1609(4) -0.2827(5) 0.9284(5) 0.035(2) Uani 1 1 d .
H77 H -0.1528 -0.3357 0.9331 0.042 Uiso 1 1 calc R
C78 C -0.1948(4) -0.2517(5) 0.8608(5) 0.032(2) Uani 1 1 d .
H78 H -0.2098 -0.2832 0.8194 0.038 Uiso 1 1 calc R
C79 C -0.0233(5) -0.1600(5) 0.8706(5) 0.040(2) Uani 1 1 d .
H79A H -0.0564 -0.1916 0.8810 0.048 Uiso 1 1 calc R
H79B H 0.0234 -0.1549 0.9147 0.048 Uiso 1 1 calc R
H79C H -0.0151 -0.1836 0.8323 0.048 Uiso 1 1 calc R
C80 C -0.0420(5) 0.1162(5) 0.9193(4) 0.036(2) Uani 1 1 d .
H80A H -0.0008 0.1008 0.9653 0.044 Uiso 1 1 calc R
H80B H -0.0818 0.1346 0.9283 0.044 Uiso 1 1 calc R
H80C H -0.0264 0.1566 0.8972 0.044 Uiso 1 1 calc R

loop_
_atom_site_aniso_label
_atom_site_aniso_U_11
_atom_site_aniso_U_22
_atom_site_aniso_U_33
_atom_site_aniso_U_23
_atom_site_aniso_U_13
_atom_site_aniso_U_12
Ir1 0.0178(2) 0.0260(2) 0.0222(2) -0.00024(13) 0.01008(16) -0.00163(14)
Ir2 0.0206(2) 0.0238(2) 0.0259(2) -0.00183(14) 0.01263(16) -0.00163(14)
Cl1 0.0391(13) 0.0296(13) 0.0363(12) -0.0011(10) 0.0207(10) 0.0015(10)
Cl2 0.0459(13) 0.0297(13) 0.0405(12) -0.0017(10) 0.0275(11) -0.0007(10)
Si1 0.0197(12) 0.0321(15) 0.0273(12) 0.0001(11) 0.0125(10) -0.0048(11)
Si2 0.0208(12) 0.0278(15) 0.0324(13) -0.0016(10) 0.0149(11) -0.0038(10)
N1 0.017(4) 0.025(4) 0.024(4) -0.004(3) 0.007(3) -0.006(3)
N2 0.018(4) 0.026(4) 0.017(4) -0.003(3) 0.006(3) 0.002(3)
N3 0.036(5) 0.069(7) 0.050(5) -0.002(5) 0.023(4) -0.008(4)
N4 0.022(4) 0.026(4) 0.026(4) -0.009(3) 0.010(3) -0.006(3)
N5 0.027(4) 0.027(4) 0.016(4) -0.004(3) 0.008(3) 0.007(3)
N6 0.037(5) 0.070(7) 0.058(5) 0.004(5) 0.031(4) -0.002(4)
C1 0.015(4) 0.025(5) 0.034(5) -0.015(4) 0.013(4) -0.005(4)
C2 0.021(5) 0.043(6) 0.023(4) -0.012(4) 0.007(4) -0.009(4)
C3 0.019(4) 0.026(5) 0.024(5) 0.003(4) 0.011(4) 0.001(4)
C4 0.021(5) 0.038(6) 0.027(5) -0.001(4) 0.007(4) -0.008(4)
C5 0.027(5) 0.044(6) 0.022(5) -0.002(4) 0.002(4) 0.003(4)
C6 0.037(5) 0.031(6) 0.027(5) 0.003(4) 0.015(4) 0.012(5)
C7 0.032(5) 0.026(5) 0.025(5) -0.003(4) 0.018(4) 0.001(4)
C8 0.033(5) 0.033(5) 0.032(5) -0.001(4) 0.018(5) -0.004(4)
C9 0.028(5) 0.036(6) 0.035(5) 0.002(4) 0.018(5) -0.005(4)
C10 0.020(4) 0.029(5) 0.026(4) 0.000(4) 0.010(4) -0.003(4)
C11 0.029(5) 0.021(5) 0.030(5) 0.002(4) 0.023(4) 0.004(4)
C12 0.021(5) 0.018(5) 0.025(5) 0.006(4) 0.010(4) 0.009(4)
C13 0.016(4) 0.033(6) 0.021(4) -0.005(4) 0.011(4) -0.008(4)
C14 0.015(4) 0.023(5) 0.031(5) -0.001(4) 0.015(4) 0.000(4)
C15 0.011(4) 0.034(6) 0.024(4) 0.004(4) 0.005(4) -0.010(4)
C16 0.017(4) 0.040(6) 0.017(4) 0.007(4) 0.004(4) -0.008(4)
C17 0.027(5) 0.032(6) 0.018(5) -0.007(4) 0.006(4) -0.015(4)
C18 0.018(4) 0.025(5) 0.033(5) 0.010(4) 0.014(4) -0.003(4)
C20 0.018(4) 0.019(5) 0.037(5) -0.011(4) 0.014(4) -0.013(4)
C21 0.013(4) 0.036(6) 0.033(5) -0.001(4) 0.011(4) -0.006(4)
C22 0.033(5) 0.042(6) 0.044(5) -0.004(5) 0.016(5) -0.017(5)
C23 0.026(5) 0.053(6) 0.032(5) 0.002(4) 0.015(4) -0.007(4)
C24 0.021(5) 0.048(6) 0.033(5) -0.001(4) 0.013(4) 0.001(4)
C25 0.018(5) 0.040(6) 0.034(5) -0.008(5) 0.005(4) 0.001(4)
C26 0.025(5) 0.048(7) 0.042(6) 0.016(5) 0.017(4) -0.001(4)
C27 0.032(5) 0.047(8) 0.063(7) 0.020(6) 0.022(5) 0.013(5)
C28 0.030(5) 0.038(7) 0.080(8) 0.002(6) 0.013(5) 0.013(5)
C29 0.032(5) 0.040(7) 0.059(6) -0.005(5) 0.019(5) 0.006(5)
C30 0.024(5) 0.045(7) 0.057(7) 0.002(5) 0.020(5) 0.002(4)
C31 0.027(5) 0.053(6) 0.019(4) -0.007(4) 0.018(4) -0.008(4)
C32 0.023(5) 0.035(6) 0.044(6) 0.008(5) 0.018(4) 0.003(4)
C33 0.033(5) 0.035(6) 0.041(6) -0.012(5) 0.018(5) -0.009(5)
C34 0.030(5) 0.037(6) 0.033(5) 0.005(5) 0.016(4) -0.002(4)
C35 0.021(5) 0.049(7) 0.028(5) 0.006(5) 0.009(4) -0.003(4)
C36 0.028(5) 0.045(7) 0.032(5) 0.014(5) 0.008(4) 0.002(5)
C37 0.026(5) 0.026(5) 0.047(6) 0.013(5) 0.019(4) 0.003(4)
C38 0.024(5) 0.019(5) 0.048(6) 0.004(4) 0.021(4) -0.004(4)
C39 0.025(5) 0.036(6) 0.028(5) 0.000(4) 0.009(4) -0.001(4)
C40 0.042(5) 0.037(6) 0.029(5) 0.002(4) 0.011(4) -0.014(5)
C41 0.014(4) 0.040(6) 0.034(5) -0.026(4) 0.014(4) -0.015(4)
C42 0.028(5) 0.040(6) 0.027(5) -0.007(4) 0.006(4) -0.008(4)
C43 0.024(5) 0.029(5) 0.021(5) -0.007(4) 0.013(4) 0.001(4)
C44 0.025(5) 0.040(6) 0.028(5) 0.000(4) 0.010(4) -0.001(4)
C45 0.022(5) 0.045(6) 0.027(5) -0.001(4) 0.003(4) 0.006(4)
C46 0.034(5) 0.033(6) 0.033(5) -0.001(4) 0.017(4) 0.008(5)
C47 0.024(5) 0.028(5) 0.030(5) -0.002(4) 0.015(4) 0.006(4)
C48 0.031(5) 0.038(6) 0.031(5) 0.003(4) 0.018(5) 0.005(4)
C49 0.026(5) 0.031(5) 0.041(6) 0.005(4) 0.019(5) -0.001(4)
C50 0.021(5) 0.035(5) 0.029(5) -0.002(4) 0.016(4) 0.000(4)
C51 0.025(5) 0.024(5) 0.026(5) 0.000(4) 0.014(4) 0.003(4)
C52 0.021(5) 0.024(5) 0.025(5) -0.004(4) 0.013(4) 0.006(4)
C53 0.019(4) 0.032(6) 0.031(5) 0.004(4) 0.017(4) -0.005(4)
C54 0.020(4) 0.029(6) 0.032(5) 0.004(4) 0.018(4) 0.002(4)
C55 0.021(4) 0.040(6) 0.034(5) 0.009(5) 0.018(4) 0.004(4)
C56 0.017(4) 0.036(6) 0.023(4) 0.001(4) 0.005(4) -0.004(4)
C57 0.026(5) 0.030(6) 0.023(5) 0.000(4) 0.010(4) -0.008(4)
C58 0.020(4) 0.019(5) 0.031(5) -0.001(4) 0.012(4) -0.003(4)
C60 0.025(5) 0.016(5) 0.042(5) -0.010(4) 0.024(4) -0.010(4)
C61 0.024(5) 0.037(6) 0.033(5) -0.013(4) 0.018(4) -0.018(4)
C62 0.021(5) 0.047(6) 0.037(5) -0.005(4) 0.016(4) 0.001(4)
C63 0.031(5) 0.035(6) 0.058(6) -0.007(5) 0.014(5) -0.006(4)
C64 0.020(4) 0.043(6) 0.036(5) -0.001(4) 0.015(4) 0.002(4)
C65 0.010(4) 0.041(6) 0.034(5) 0.003(4) 0.012(4) 0.000(4)
C66 0.033(5) 0.035(6) 0.045(6) 0.008(4) 0.023(5) 0.002(4)
C67 0.037(5) 0.041(7) 0.045(6) 0.003(5) 0.024(5) 0.008(4)
C68 0.030(5) 0.042(6) 0.063(7) 0.012(5) 0.018(5) 0.016(5)
C69 0.033(5) 0.046(7) 0.047(6) 0.017(5) 0.028(5) 0.004(5)
C70 0.023(5) 0.040(7) 0.039(5) 0.003(5) 0.014(4) 0.005(4)
C72 0.033(5) 0.025(5) 0.045(6) -0.004(4) 0.021(5) 0.000(4)
C73 0.044(6) 0.034(6) 0.041(6) -0.021(5) 0.028(5) -0.013(5)
C74 0.036(5) 0.038(6) 0.031(5) 0.001(5) 0.021(4) -0.003(5)
C75 0.030(5) 0.044(6) 0.028(5) 0.005(4) 0.016(4) -0.001(4)
C76 0.031(5) 0.043(7) 0.040(6) 0.016(5) 0.013(4) 0.010(5)
C77 0.033(5) 0.032(6) 0.045(6) 0.012(5) 0.024(5) 0.006(4)
C78 0.030(5) 0.020(6) 0.051(6) 0.002(4) 0.024(5) 0.001(4)
C79 0.032(5) 0.046(6) 0.039(5) 0.006(5) 0.013(4) 0.008(5)
C80 0.042(5) 0.038(6) 0.025(5) 0.001(4) 0.012(4) -0.004(4)

loop_
_atom_type_symbol
_atom_type_description
_atom_type_scat_dispersion_real
_atom_type_scat_dispersion_imag
_atom_type_scat_source
C C 0.0033 0.0016 'International Tables Vol C Tables 4.2.6.8 and 6.1.1.4'
H H 0.0000 0.0000 'International Tables Vol C Tables 4.2.6.8 and 6.1.1.4'
Cl Cl 0.1484 0.1585 'International Tables Vol C Tables 4.2.6.8 and 6.1.1.4'
Ir Ir -1.4442 7.9887 'International Tables Vol C Tables 4.2.6.8 and 6.1.1.4'
N N 0.0061 0.0033 'International Tables Vol C Tables 4.2.6.8 and 6.1.1.4'
Si Si 0.0817 0.0704 'International Tables Vol C Tables 4.2.6.8 and 6.1.1.4'

loop_
_geom_angle_atom_site_label_1
_geom_angle_atom_site_label_2
_geom_angle_atom_site_label_3
_geom_angle
C19 Ir1 N3 79.7(3)
C19 Ir1 C1 100.8(3)
N3 Ir1 C1 164.7(3)
C19 Ir1 Si1 86.99(18)
N3 Ir1 Si1 84.0(2)
C1 Ir1 Si1 111.2(2)
C19 Ir1 Cl1 170.63(18)
N3 Ir1 Cl1 92.0(2)
C1 Ir1 Cl1 86.0(2)
Si1 Ir1 Cl1 96.55(8)
C59 Ir2 N6 80.1(3)
C59 Ir2 C41 100.6(3)
N6 Ir2 C41 165.4(3)
C59 Ir2 Si2 87.10(18)
N6 Ir2 Si2 82.3(2)
C41 Ir2 Si2 112.3(2)
C59 Ir2 Cl2 171.05(18)
N6 Ir2 Cl2 92.3(2)
C41 Ir2 Cl2 85.6(2)
Si2 Ir2 Cl2 96.65(8)
C23 Si1 C22 104.6(4)
C23 Si1 C24 102.0(4)
C22 Si1 C24 103.5(4)
C23 Si1 Ir1 113.9(3)
C22 Si1 Ir1 113.7(3)
C24 Si1 Ir1 117.5(3)
C63 Si2 C62 104.8(4)
C63 Si2 C64 103.8(4)
C62 Si2 C64 102.0(4)
C63 Si2 Ir2 110.8(3)
C62 Si2 Ir2 115.1(3)
C64 Si2 Ir2 118.8(3)
C1 N1 C3 124.3(6)
C1 N1 C2 119.3(6)
C3 N1 C2 116.5(6)
C1 N2 C11 126.2(6)
C1 N2 C13 114.1(6)
C11 N2 C13 119.5(6)
C38 N3 C21 118.2(8)
C38 N3 Ir1 128.4(6)
C21 N3 Ir1 113.0(6)
C41 N4 C43 125.3(6)
C41 N4 C42 118.3(7)
C43 N4 C42 116.3(6)
C41 N5 C51 126.9(6)
C41 N5 C53 114.1(6)
C51 N5 C53 118.5(6)
C78 N6 C61 117.2(8)
C78 N6 Ir2 129.4(6)
C61 N6 Ir2 113.3(6)
N2 C1 N1 114.9(7)
N2 C1 Ir1 114.0(5)
N1 C1 Ir1 130.4(5)
N1 C2 H2A 109.5
N1 C2 H2B 109.5
H2A C2 H2B 109.5
N1 C2 H2C 109.5
H2A C2 H2C 109.5
H2B C2 H2C 109.5
C4 C3 C12 119.8(7)
C4 C3 N1 122.3(7)
C12 C3 N1 117.9(6)
C3 C4 C5 119.8(7)
C3 C4 H4 120.1
C5 C4 H4 120.1
C6 C5 C4 121.8(8)
C6 C5 H5 119.1
C4 C5 H5 119.1
C5 C6 C7 120.2(8)
C5 C6 H6 119.9
C7 C6 H6 119.9
C8 C7 C12 118.3(7)
C8 C7 C6 123.3(7)
C12 C7 C6 118.4(7)
C9 C8 C7 120.4(7)
C9 C8 H8 119.8
C7 C8 H8 119.8
C8 C9 C10 121.8(8)
C8 C9 H9 119.1
C10 C9 H9 119.1
C11 C10 C9 118.9(7)
C11 C10 H10 120.6
C9 C10 H10 120.6
C10 C11 C12 121.3(7)
C10 C11 N2 123.0(7)
C12 C11 N2 115.7(7)
C3 C12 C11 120.8(7)
C3 C12 C7 119.9(7)
C11 C12 C7 119.3(7)
C14 C13 C18 121.9(7)
C14 C13 N2 118.8(7)
C18 C13 N2 119.3(7)
C13 C14 C15 119.1(7)
C13 C14 H14 120.5
C15 C14 H14 120.5
C16 C15 C14 118.8(8)
C16 C15 C39 121.4(7)
C14 C15 C39 119.9(7)
C15 C16 C17 122.4(7)
C15 C16 H16 118.8
C17 C16 H16 118.8
C18 C17 C16 117.6(7)
C18 C17 C40 121.4(8)
C16 C17 C40 121.0(7)
C13 C18 C17 120.1(8)
C13 C18 H18 119.9
C17 C18 H18 119.9
C31 C19 C20 117.4(6)
C31 C19 Ir1 125.9(5)
C20 C19 Ir1 116.6(5)
C19 C20 C34 120.8(7)
C19 C20 C21 114.5(7)
C34 C20 C21 124.7(8)
C35 C21 N3 120.8(8)
C35 C21 C20 123.8(8)
N3 C21 C20 115.4(7)
Si1 C22 H22A 109.5
Si1 C22 H22B 109.5
H22A C22 H22B 109.5
Si1 C22 H22C 109.5
H22A C22 H22C 109.5
H22B C22 H22C 109.5
Si1 C23 H23A 109.5
Si1 C23 H23B 109.5
H23A C23 H23B 109.5
Si1 C23 H23C 109.5
H23A C23 H23C 109.5
H23B C23 H23C 109.5
C25 C24 Si1 119.0(6)
C25 C24 H24A 107.6
Si1 C24 H24A 107.6
C25 C24 H24B 107.6
Si1 C24 H24B 107.6
H24A C24 H24B 107.0
C26 C25 C30 117.1(9)
C26 C25 C24 121.9(8)
C30 C25 C24 121.0(8)
C27 C26 C25 121.1(9)
C27 C26 H26 119.4
C25 C26 H26 119.4
C26 C27 C28 120.8(9)
C26 C27 H27 119.6
C28 C27 H27 119.6
C29 C28 C27 118.6(10)
C29 C28 H28 120.7
C27 C28 H28 120.7
C30 C29 C28 120.4(10)
C30 C29 H29 119.8
C28 C29 H29 119.8
C29 C30 C25 121.9(9)
C29 C30 H30 119.0
C25 C30 H30 119.0
C19 C31 C32 124.0(8)
C19 C31 H31 118.0
C32 C31 H31 118.0
C33 C32 C31 118.1(8)
C33 C32 H32 120.9
C31 C32 H32 120.9
C34 C33 C32 118.8(8)
C34 C33 H33 120.6
C32 C33 H33 120.6
C33 C34 C20 120.9(8)
C33 C34 H34 119.6
C20 C34 H34 119.6
C36 C35 C21 119.7(8)
C36 C35 H35 120.1
C21 C35 H35 120.1
C35 C36 C37 119.8(8)
C35 C36 H36 120.1
C37 C36 H36 120.1
C38 C37 C36 121.4(8)
C38 C37 H37 119.3
C36 C37 H37 119.3
C37 C38 N3 119.9(8)
C37 C38 H38 120.0
N3 C38 H38 120.0
C15 C39 H39A 109.5
C15 C39 H39B 109.5
H39A C39 H39B 109.5
C15 C39 H39C 109.5
H39A C39 H39C 109.5
H39B C39 H39C 109.5
C17 C40 H40A 109.5
C17 C40 H40B 109.5
H40A C40 H40B 109.5
C17 C40 H40C 109.5
H40A C40 H40C 109.5
H40B C40 H40C 109.5
N5 C41 N4 114.0(7)
N5 C41 Ir2 113.7(5)
N4 C41 Ir2 131.6(6)
N4 C42 H42A 109.5
N4 C42 H42B 109.5
H42A C42 H42B 109.5
N4 C42 H42C 109.5
H42A C42 H42C 109.5
H42B C42 H42C 109.5
C44 C43 C52 120.9(7)
C44 C43 N4 122.2(7)
C52 C43 N4 116.9(6)
C43 C44 C45 119.4(8)
C43 C44 H44 120.3
C45 C44 H44 120.3
C46 C45 C44 122.2(8)
C46 C45 H45 118.9
C44 C45 H45 118.9
C45 C46 C47 119.9(8)
C45 C46 H46 120.0
C47 C46 H46 120.0
C48 C47 C52 118.2(7)
C48 C47 C46 123.2(8)
C52 C47 C46 118.6(7)
C49 C48 C47 120.6(8)
C49 C48 H48 119.7
C47 C48 H48 119.7
C48 C49 C50 121.3(8)
C48 C49 H49 119.3
C50 C49 H49 119.3
C51 C50 C49 118.9(8)
C51 C50 H50 120.5
C49 C50 H50 120.5
C50 C51 C52 121.6(7)
C50 C51 N5 123.3(7)
C52 C51 N5 115.1(7)
C51 C52 C43 121.8(7)
C51 C52 C47 119.2(7)
C43 C52 C47 119.0(7)
C54 C53 C58 122.0(7)
C54 C53 N5 118.7(7)
C58 C53 N5 119.3(7)
C53 C54 C55 119.4(8)
C53 C54 H54 120.3
C55 C54 H54 120.3
C56 C55 C54 117.6(8)
C56 C55 C79 123.3(8)
C54 C55 C79 119.1(8)
C55 C56 C57 123.5(8)
C55 C56 H56 118.3
C57 C56 H56 118.3
C56 C57 C58 118.6(7)
C56 C57 C80 120.9(7)
C58 C57 C80 120.4(8)
C53 C58 C57 118.8(8)
C53 C58 H58 120.6
C57 C58 H58 120.6
C71 C59 C60 118.8(7)
C71 C59 Ir2 124.7(6)
C60 C59 Ir2 116.5(5)
C59 C60 C74 121.1(8)
C59 C60 C61 114.1(7)
C74 C60 C61 124.8(8)
C75 C61 N6 120.7(8)
C75 C61 C60 124.0(8)
N6 C61 C60 115.1(8)
Si2 C62 H62A 109.5
Si2 C62 H62B 109.5
H62A C62 H62B 109.5
Si2 C62 H62C 109.5
H62A C62 H62C 109.5
H62B C62 H62C 109.5
Si2 C63 H63A 109.5
Si2 C63 H63B 109.5
H63A C63 H63B 109.5
Si2 C63 H63C 109.5
H63A C63 H63C 109.5
H63B C63 H63C 109.5
C65 C64 Si2 119.2(6)
C65 C64 H64A 107.5
Si2 C64 H64A 107.5
C65 C64 H64B 107.5
Si2 C64 H64B 107.5
H64A C64 H64B 107.0
C66 C65 C70 118.0(8)
C66 C65 C64 120.7(8)
C70 C65 C64 121.3(8)
C67 C66 C65 121.0(8)
C67 C66 H66 119.5
C65 C66 H66 119.5
C66 C67 C68 120.5(9)
C66 C67 H67 119.7
C68 C67 H67 119.7
C69 C68 C67 118.9(9)
C69 C68 H68 120.6
C67 C68 H68 120.6
C70 C69 C68 121.2(9)
C70 C69 H69 119.4
C68 C69 H69 119.4
C69 C70 C65 120.4(8)
C69 C70 H70 119.8
C65 C70 H70 119.8
C59 C71 C72 122.2(8)
C59 C71 H71 118.9
C72 C71 H71 118.9
C73 C72 C71 119.3(8)
C73 C72 H72 120.3
C71 C72 H72 120.3
C72 C73 C74 118.1(8)
C72 C73 H73 121.0
C74 C73 H73 121.0
C60 C74 C73 120.5(8)
C60 C74 H74 119.8
C73 C74 H74 119.8
C76 C75 C61 119.3(8)
C76 C75 H75 120.4
C61 C75 H75 120.4
C77 C76 C75 120.1(8)
C77 C76 H76 119.9
C75 C76 H76 119.9
C78 C77 C76 121.9(9)
C78 C77 H77 119.1
C76 C77 H77 119.1
C77 C78 N6 120.8(8)
C77 C78 H78 119.6
N6 C78 H78 119.6
C55 C79 H79A 109.5
C55 C79 H79B 109.5
H79A C79 H79B 109.5
C55 C79 H79C 109.5
H79A C79 H79C 109.5
H79B C79 H79C 109.5
C57 C80 H80A 109.5
C57 C80 H80B 109.5
H80A C80 H80B 109.5
C57 C80 H80C 109.5
H80A C80 H80C 109.5
H80B C80 H80C 109.5

loop_
_geom_bond_atom_site_label_1
_geom_bond_atom_site_label_2
_geom_bond_distance
Ir1 C19 2.037(6)
Ir1 N3 2.070(8)
Ir1 C1 2.111(8)
Ir1 Si1 2.334(2)
Ir1 Cl1 2.373(2)
Ir2 C59 2.038(6)
Ir2 N6 2.051(8)
Ir2 C41 2.100(9)
Ir2 Si2 2.330(2)
Ir2 Cl2 2.372(2)
Si1 C23 1.860(8)
Si1 C22 1.872(9)
Si1 C24 1.939(8)
Si2 C63 1.863(9)
Si2 C62 1.885(8)
Si2 C64 1.912(8)
N1 C1 1.373(10)
N1 C3 1.419(10)
N1 C2 1.447(10)
N2 C1 1.368(10)
N2 C11 1.428(10)
N2 C13 1.450(9)
N3 C38 1.402(11)
N3 C21 1.412(11)
N4 C41 1.373(10)
N4 C43 1.434(10)
N4 C42 1.455(10)
N5 C41 1.367(10)
N5 C51 1.449(10)
N5 C53 1.451(10)
N6 C78 1.415(11)
N6 C61 1.417(11)
C2 H2A 0.9800
C2 H2B 0.9800
C2 H2C 0.9800
C3 C4 1.373(11)
C3 C12 1.405(11)
C4 C5 1.408(12)
C4 H4 0.9500
C5 C6 1.338(12)
C5 H5 0.9500
C6 C7 1.423(11)
C6 H6 0.9500
C7 C8 1.418(11)
C7 C12 1.420(11)
C8 C9 1.360(11)
C8 H8 0.9500
C9 C10 1.402(11)
C9 H9 0.9500
C10 C11 1.370(11)
C10 H10 0.9500
C11 C12 1.410(11)
C13 C14 1.372(11)
C13 C18 1.383(11)
C14 C15 1.415(10)
C14 H14 0.9500
C15 C16 1.377(12)
C15 C39 1.505(12)
C16 C17 1.404(12)
C16 H16 0.9500
C17 C18 1.399(11)
C17 C40 1.507(11)
C18 H18 0.9500
C19 C31 1.340(10)
C19 C20 1.362(10)
C20 C34 1.391(12)
C20 C21 1.460(11)
C21 C35 1.399(11)
C22 H22A 0.9800
C22 H22B 0.9800
C22 H22C 0.9800
C23 H23A 0.9800
C23 H23B 0.9800
C23 H23C 0.9800
C24 C25 1.485(12)
C24 H24A 0.9900
C24 H24B 0.9900
C25 C26 1.400(12)
C25 C30 1.404(13)
C26 C27 1.388(13)
C26 H26 0.9500
C27 C28 1.396(14)
C27 H27 0.9500
C28 C29 1.392(14)
C28 H28 0.9500
C29 C30 1.379(13)
C29 H29 0.9500
C30 H30 0.9500
C31 C32 1.388(12)
C31 H31 0.9500
C32 C33 1.378(12)
C32 H32 0.9500
C33 C34 1.368(12)
C33 H33 0.9500
C34 H34 0.9500
C35 C36 1.379(12)
C35 H35 0.9500
C36 C37 1.385(12)
C36 H36 0.9500
C37 C38 1.384(11)
C37 H37 0.9500
C38 H38 0.9500
C39 H39A 0.9800
C39 H39B 0.9800
C39 H39C 0.9800
C40 H40A 0.9800
C40 H40B 0.9800
C40 H40C 0.9800
C42 H42A 0.9800
C42 H42B 0.9800
C42 H42C 0.9800
C43 C44 1.357(11)
C43 C52 1.407(11)
C44 C45 1.395(12)
C44 H44 0.9500
C45 C46 1.339(12)
C45 H45 0.9500
C46 C47 1.416(11)
C46 H46 0.9500
C47 C48 1.414(11)
C47 C52 1.415(11)
C48 C49 1.361(11)
C48 H48 0.9500
C49 C50 1.396(11)
C49 H49 0.9500
C50 C51 1.368(11)
C50 H50 0.9500
C51 C52 1.400(11)
C53 C54 1.387(11)
C53 C58 1.395(11)
C54 C55 1.418(11)
C54 H54 0.9500
C55 C56 1.376(12)
C55 C79 1.494(12)
C56 C57 1.395(12)
C56 H56 0.9500
C57 C58 1.398(11)
C57 C80 1.503(12)
C58 H58 0.9500
C59 C71 1.310(10)
C59 C60 1.363(10)
C60 C74 1.372(12)
C60 C61 1.472(12)
C61 C75 1.414(12)
C62 H62A 0.9800
C62 H62B 0.9800
C62 H62C 0.9800
C63 H63A 0.9800
C63 H63B 0.9800
C63 H63C 0.9800
C64 C65 1.498(12)
C64 H64A 0.9900
C64 H64B 0.9900
C65 C66 1.397(12)
C65 C70 1.404(12)
C66 C67 1.382(12)
C66 H66 0.9500
C67 C68 1.389(13)
C67 H67 0.9500
C68 C69 1.385(13)
C68 H68 0.9500
C69 C70 1.380(12)
C69 H69 0.9500
C70 H70 0.9500
C71 C72 1.404(12)
C71 H71 0.9500
C72 C73 1.369(12)
C72 H72 0.9500
C73 C74 1.375(13)
C73 H73 0.9500
C74 H74 0.9500
C75 C76 1.381(12)
C75 H75 0.9500
C76 C77 1.371(12)
C76 H76 0.9500
C77 C78 1.363(11)
C77 H77 0.9500
C78 H78 0.9500
C79 H79A 0.9800
C79 H79B 0.9800
C79 H79C 0.9800
C80 H80A 0.9800
C80 H80B 0.9800
C80 H80C 0.9800

loop_
_geom_torsion_atom_site_label_1
_geom_torsion_atom_site_label_2
_geom_torsion_atom_site_label_3
_geom_torsion_atom_site_label_4
_geom_torsion
C19 Ir1 Si1 C23 -40.5(4)
N3 Ir1 Si1 C23 39.5(4)
C1 Ir1 Si1 C23 -140.9(4)
Cl1 Ir1 Si1 C23 130.8(3)
C19 Ir1 Si1 C22 -160.3(4)
N3 Ir1 Si1 C22 -80.3(4)
C1 Ir1 Si1 C22 99.3(4)
Cl1 Ir1 Si1 C22 11.0(3)
C19 Ir1 Si1 C24 78.6(3)
N3 Ir1 Si1 C24 158.6(4)
C1 Ir1 Si1 C24 -21.8(4)
Cl1 Ir1 Si1 C24 -110.1(3)
C59 Ir2 Si2 C63 -159.9(4)
N6 Ir2 Si2 C63 -79.5(4)
C41 Ir2 Si2 C63 99.9(4)
Cl2 Ir2 Si2 C63 12.0(3)
C59 Ir2 Si2 C62 -41.1(4)
N6 Ir2 Si2 C62 39.3(4)
C41 Ir2 Si2 C62 -141.4(4)
Cl2 Ir2 Si2 C62 130.7(3)
C59 Ir2 Si2 C64 80.2(4)
N6 Ir2 Si2 C64 160.6(4)
C41 Ir2 Si2 C64 -20.0(4)
Cl2 Ir2 Si2 C64 -108.0(3)
C19 Ir1 N3 C38 179.1(7)
C1 Ir1 N3 C38 -87.5(14)
Si1 Ir1 N3 C38 91.1(7)
Cl1 Ir1 N3 C38 -5.3(7)
C19 Ir1 N3 C21 -8.0(5)
C1 Ir1 N3 C21 85.4(13)
Si1 Ir1 N3 C21 -96.0(5)
Cl1 Ir1 N3 C21 167.6(5)
C59 Ir2 N6 C78 176.5(7)
C41 Ir2 N6 C78 -89.5(14)
Si2 Ir2 N6 C78 88.1(7)
Cl2 Ir2 N6 C78 -8.3(7)
C59 Ir2 N6 C61 -8.4(5)
C41 Ir2 N6 C61 85.6(14)
Si2 Ir2 N6 C61 -96.8(5)
Cl2 Ir2 N6 C61 166.8(5)
C11 N2 C1 N1 1.3(10)
C13 N2 C1 N1 -173.1(6)
C11 N2 C1 Ir1 172.6(5)
C13 N2 C1 Ir1 -1.8(8)
C3 N1 C1 N2 -5.2(10)
C2 N1 C1 N2 172.7(6)
C3 N1 C1 Ir1 -174.7(6)
C2 N1 C1 Ir1 3.2(10)
C19 Ir1 C1 N2 61.2(5)
N3 Ir1 C1 N2 -29.3(15)
Si1 Ir1 C1 N2 152.2(5)
Cl1 Ir1 C1 N2 -112.3(5)
C19 Ir1 C1 N1 -129.2(7)
N3 Ir1 C1 N1 140.3(11)
Si1 Ir1 C1 N1 -38.2(7)
Cl1 Ir1 C1 N1 57.3(7)
C1 N1 C3 C4 -176.4(7)
C2 N1 C3 C4 5.7(11)
C1 N1 C3 C12 5.5(11)
C2 N1 C3 C12 -172.5(7)
C12 C3 C4 C5 -1.0(12)
N1 C3 C4 C5 -179.1(7)
C3 C4 C5 C6 1.6(13)
C4 C5 C6 C7 -0.7(13)
C5 C6 C7 C8 -179.9(8)
C5 C6 C7 C12 -0.6(11)
C12 C7 C8 C9 2.0(12)
C6 C7 C8 C9 -178.6(8)
C7 C8 C9 C10 -1.8(13)
C8 C9 C10 C11 -0.6(12)
C9 C10 C11 C12 2.8(12)
C9 C10 C11 N2 -178.5(7)
C1 N2 C11 C10 -176.8(7)
C13 N2 C11 C10 -2.7(11)
C1 N2 C11 C12 2.0(11)
C13 N2 C11 C12 176.1(6)
C4 C3 C12 C11 -179.9(7)
N1 C3 C12 C11 -1.7(11)
C4 C3 C12 C7 -0.3(11)
N1 C3 C12 C7 177.9(7)
C10 C11 C12 C3 177.1(7)
N2 C11 C12 C3 -1.7(10)
C10 C11 C12 C7 -2.5(11)
N2 C11 C12 C7 178.7(7)
C8 C7 C12 C3 -179.5(7)
C6 C7 C12 C3 1.1(11)
C8 C7 C12 C11 0.1(11)
C6 C7 C12 C11 -179.3(7)
C1 N2 C13 C14 61.3(8)
C11 N2 C13 C14 -113.5(8)
C1 N2 C13 C18 -118.8(7)
C11 N2 C13 C18 66.4(9)
C18 C13 C14 C15 4.0(11)
N2 C13 C14 C15 -176.1(6)
C13 C14 C15 C16 -2.8(10)
C13 C14 C15 C39 177.6(7)
C14 C15 C16 C17 1.0(11)
C39 C15 C16 C17 -179.3(7)
C15 C16 C17 C18 -0.4(11)
C15 C16 C17 C40 178.5(7)
C14 C13 C18 C17 -3.4(11)
N2 C13 C18 C17 176.7(6)
C16 C17 C18 C13 1.5(11)
C40 C17 C18 C13 -177.4(7)
N3 Ir1 C19 C31 -175.8(7)
C1 Ir1 C19 C31 19.7(6)
Si1 Ir1 C19 C31 -91.3(6)
Cl1 Ir1 C19 C31 156.2(8)
N3 Ir1 C19 C20 6.7(5)
C1 Ir1 C19 C20 -157.8(5)
Si1 Ir1 C19 C20 91.1(5)
Cl1 Ir1 C19 C20 -21.4(14)
C31 C19 C20 C34 -0.4(10)
Ir1 C19 C20 C34 177.4(6)
C31 C19 C20 C21 178.2(6)
Ir1 C19 C20 C21 -4.0(8)
C38 N3 C21 C35 -0.3(11)
Ir1 N3 C21 C35 -174.0(6)
C38 N3 C21 C20 -177.9(7)
Ir1 N3 C21 C20 8.4(8)
C19 C20 C21 C35 179.4(7)
C34 C20 C21 C35 -2.0(12)
C19 C20 C21 N3 -3.1(9)
C34 C20 C21 N3 175.5(7)
C23 Si1 C24 C25 72.2(7)
C22 Si1 C24 C25 -179.3(7)
Ir1 Si1 C24 C25 -53.1(7)
Si1 C24 C25 C26 103.3(8)
Si1 C24 C25 C30 -77.7(9)
C30 C25 C26 C27 1.3(12)
C24 C25 C26 C27 -179.6(7)
C25 C26 C27 C28 0.9(13)
C26 C27 C28 C29 -1.8(13)
C27 C28 C29 C30 0.5(13)
C28 C29 C30 C25 1.8(13)
C26 C25 C30 C29 -2.7(12)
C24 C25 C30 C29 178.2(8)
C20 C19 C31 C32 0.1(11)
Ir1 C19 C31 C32 -177.5(5)
C19 C31 C32 C33 -0.2(12)
C31 C32 C33 C34 0.7(11)
C32 C33 C34 C20 -1.1(12)
C19 C20 C34 C33 0.9(12)
C21 C20 C34 C33 -177.6(7)
N3 C21 C35 C36 1.0(11)
C20 C21 C35 C36 178.3(7)
C21 C35 C36 C37 -0.4(12)
C35 C36 C37 C38 -0.9(12)
C36 C37 C38 N3 1.5(11)
C21 N3 C38 C37 -0.9(11)
Ir1 N3 C38 C37 171.7(6)
C51 N5 C41 N4 1.2(11)
C53 N5 C41 N4 -170.6(6)
C51 N5 C41 Ir2 172.7(5)
C53 N5 C41 Ir2 0.9(8)
C43 N4 C41 N5 -1.9(11)
C42 N4 C41 N5 174.6(7)
C43 N4 C41 Ir2 -171.5(6)
C42 N4 C41 Ir2 5.0(11)
C59 Ir2 C41 N5 61.8(6)
N6 Ir2 C41 N5 -29.5(16)
Si2 Ir2 C41 N5 153.0(5)
Cl2 Ir2 C41 N5 -111.6(5)
C59 Ir2 C41 N4 -128.6(7)
N6 Ir2 C41 N4 140.1(11)
Si2 Ir2 C41 N4 -37.4(8)
Cl2 Ir2 C41 N4 58.0(7)
C41 N4 C43 C44 -179.2(7)
C42 N4 C43 C44 4.2(11)
C41 N4 C43 C52 1.5(11)
C42 N4 C43 C52 -175.1(7)
C52 C43 C44 C45 0.5(12)
N4 C43 C44 C45 -178.8(7)
C43 C44 C45 C46 -0.3(13)
C44 C45 C46 C47 -0.4(13)
C45 C46 C47 C48 -179.8(8)
C45 C46 C47 C52 0.7(11)
C52 C47 C48 C49 2.0(12)
C46 C47 C48 C49 -177.4(8)
C47 C48 C49 C50 -1.5(12)
C48 C49 C50 C51 -0.6(12)
C49 C50 C51 C52 2.1(12)
C49 C50 C51 N5 -179.6(7)
C41 N5 C51 C50 -178.5(7)
C53 N5 C51 C50 -7.0(11)
C41 N5 C51 C52 0.0(11)
C53 N5 C51 C52 171.4(6)
C50 C51 C52 C43 177.9(7)
N5 C51 C52 C43 -0.5(10)
C50 C51 C52 C47 -1.5(11)
N5 C51 C52 C47 -179.9(6)
C44 C43 C52 C51 -179.5(7)
N4 C43 C52 C51 -0.1(11)
C44 C43 C52 C47 -0.1(11)
N4 C43 C52 C47 179.3(7)
C48 C47 C52 C51 -0.6(11)
C46 C47 C52 C51 178.9(7)
C48 C47 C52 C43 -180.0(7)
C46 C47 C52 C43 -0.5(11)
C41 N5 C53 C54 60.1(9)
C51 N5 C53 C54 -112.4(8)
C41 N5 C53 C58 -119.4(7)
C51 N5 C53 C58 68.0(9)
C58 C53 C54 C55 2.9(11)
N5 C53 C54 C55 -176.6(6)
C53 C54 C55 C56 -3.0(10)
C53 C54 C55 C79 176.4(7)
C54 C55 C56 C57 2.2(11)
C79 C55 C56 C57 -177.1(8)
C55 C56 C57 C58 -1.2(12)
C55 C56 C57 C80 180.0(8)
C54 C53 C58 C57 -1.9(11)
N5 C53 C58 C57 177.6(6)
C56 C57 C58 C53 1.0(11)
C80 C57 C58 C53 179.8(7)
N6 Ir2 C59 C71 -173.6(7)
C41 Ir2 C59 C71 21.2(7)
Si2 Ir2 C59 C71 -90.9(6)
Cl2 Ir2 C59 C71 154.0(9)
N6 Ir2 C59 C60 7.7(5)
C41 Ir2 C59 C60 -157.5(5)
Si2 Ir2 C59 C60 90.3(5)
Cl2 Ir2 C59 C60 -24.8(15)
C71 C59 C60 C74 -2.8(11)
Ir2 C59 C60 C74 176.0(6)
C71 C59 C60 C61 175.8(7)
Ir2 C59 C60 C61 -5.4(8)
C78 N6 C61 C75 -0.6(11)
Ir2 N6 C61 C75 -176.4(6)
C78 N6 C61 C60 -176.2(7)
Ir2 N6 C61 C60 8.1(8)
C59 C60 C61 C75 -177.3(7)
C74 C60 C61 C75 1.3(12)
C59 C60 C61 N6 -1.9(10)
C74 C60 C61 N6 176.6(7)
C63 Si2 C64 C65 178.0(6)
C62 Si2 C64 C65 69.3(7)
Ir2 Si2 C64 C65 -58.5(7)
Si2 C64 C65 C66 -78.1(9)
Si2 C64 C65 C70 101.8(8)
C70 C65 C66 C67 -1.2(12)
C64 C65 C66 C67 178.6(7)
C65 C66 C67 C68 0.3(13)
C66 C67 C68 C69 0.0(13)
C67 C68 C69 C70 0.6(13)
C68 C69 C70 C65 -1.6(13)
C66 C65 C70 C69 1.9(12)
C64 C65 C70 C69 -178.0(7)
C60 C59 C71 C72 0.8(12)
Ir2 C59 C71 C72 -178.0(6)
C59 C71 C72 C73 0.8(13)
C71 C72 C73 C74 -0.3(12)
C59 C60 C74 C73 3.4(12)
C61 C60 C74 C73 -175.1(7)
C72 C73 C74 C60 -1.7(12)
N6 C61 C75 C76 1.0(12)
C60 C61 C75 C76 176.1(8)
C61 C75 C76 C77 -0.9(12)
C75 C76 C77 C78 0.4(13)
C76 C77 C78 N6 0.0(12)
C61 N6 C78 C77 0.1(11)
Ir2 N6 C78 C77 175.1(6)
